data_1508158
loop_
_publ_author_name
'Zhang, Dongdi'
'Zhang, Chao'
'Chen, Huanni'
'Ma, Pengtao'
'Wang, Jingping'
'Niu, Jingyang'

_publ_section_title
;
 Syntheses, structures and properties of dimeric rare earth derivatives
 based on monovacant Keggin-type polyoxotungstates
;
_journal_name_full
;
Inorganica Chimica Acta
;
_journal_page_first 218
_journal_page_last 223
_journal_paper_doi 10.1016/j.ica.2012.04.030
_journal_volume 391
_journal_year 2012
_chemical_formula_sum 'C44 H146 N10 O92 P2 W22 Y2'
_chemical_formula_weight 6572.17
_space_group_IT_number 14
_symmetry_cell_setting monoclinic
_symmetry_space_group_name_Hall '-P 2ybc'
_symmetry_space_group_name_H-M 'P 1 21/c 1'
_atom_sites_solution_hydrogens geom
_atom_sites_solution_primary direct
_atom_sites_solution_secondary difmap
_cell_angle_alpha 90.00
_cell_angle_beta 115.1560(10)
_cell_angle_gamma 90.00
_cell_formula_units_Z 2
_cell_length_a 25.030(2)
_cell_length_b 12.7022(10)
_cell_length_c 22.3103(18)
_cell_measurement_reflns_used 8158
_cell_measurement_temperature 296(2)
_cell_measurement_theta_max 28.36
_cell_measurement_theta_min 2.30
_cell_volume 6420.5(9)
_computing_cell_refinement 'Bruker SMART'
_computing_data_collection 'Bruker SMART'
_computing_data_reduction 'Bruker SAINT'
_computing_molecular_graphics 'Bruker SHELXTL'
_computing_publication_material 'Bruker SHELXTL'
_computing_structure_refinement 'SHELXL-97 (Sheldrick, 1997)'
_computing_structure_solution 'SHELXS-97 (Sheldrick, 1990)'
_diffrn_ambient_temperature 296(2)
_diffrn_measured_fraction_theta_full 1.000
_diffrn_measured_fraction_theta_max 1.000
_diffrn_measurement_device_type 'CCD area detector'
_diffrn_measurement_method 'phi and omega scans'
_diffrn_radiation_monochromator graphite
_diffrn_radiation_source 'fine-focus sealed tube'
_diffrn_radiation_type MoK\a
_diffrn_radiation_wavelength 0.71073
_diffrn_reflns_av_R_equivalents 0.0536
_diffrn_reflns_av_sigmaI/netI 0.0659
_diffrn_reflns_limit_h_max 29
_diffrn_reflns_limit_h_min -23
_diffrn_reflns_limit_k_max 12
_diffrn_reflns_limit_k_min -15
_diffrn_reflns_limit_l_max 26
_diffrn_reflns_limit_l_min -26
_diffrn_reflns_number 31844
_diffrn_reflns_theta_full 25.00
_diffrn_reflns_theta_max 25.00
_diffrn_reflns_theta_min 0.90
_exptl_absorpt_coefficient_mu 20.634
_exptl_absorpt_correction_T_max 0.2582
_exptl_absorpt_correction_T_min 0.1187
_exptl_absorpt_correction_type multi-scan
_exptl_absorpt_process_details SADABS
_exptl_crystal_colour colorless
_exptl_crystal_density_diffrn 3.399
_exptl_crystal_density_method 'not measured'
_exptl_crystal_description prism
_exptl_crystal_F_000 5904
_exptl_crystal_size_max 0.18
_exptl_crystal_size_mid 0.12
_exptl_crystal_size_min 0.09
_refine_diff_density_max 1.828
_refine_diff_density_min -3.003
_refine_diff_density_rms 0.382
_refine_ls_extinction_method none
_refine_ls_goodness_of_fit_ref 1.017
_refine_ls_hydrogen_treatment constr
_refine_ls_matrix_type full
_refine_ls_number_parameters 722
_refine_ls_number_reflns 11311
_refine_ls_number_restraints 55
_refine_ls_restrained_S_all 1.017
_refine_ls_R_factor_all 0.0713
_refine_ls_R_factor_gt 0.0414
_refine_ls_shift/su_max 0.001
_refine_ls_shift/su_mean 0.000
_refine_ls_structure_factor_coef Fsqd
_refine_ls_weighting_details 'calc w=1/[\s^2^(Fo^2^)+(0.0550P)^2^+2.5979P] where P=(Fo^2^+2Fc^2^)/3'
_refine_ls_weighting_scheme calc
_refine_ls_wR_factor_gt 0.0978
_refine_ls_wR_factor_ref 0.1091
_reflns_number_gt 8133
_reflns_number_total 11311
_reflns_threshold_expression >2sigma(I)
_cod_data_source_file 2.cif
_cod_data_source_block njy1
_cod_depositor_comments
;
The following automatic conversions were performed:

'_exptl_absorpt_correction_type' value 'Multi-scan' changed to
'multi-scan' according to the built-in table from CIF Core dictionary
named 'cif_core.dic' version 2.4.1 from 2010-06-29.

Automatic conversion script
Id: cif_fix_values 1715 2011-07-08 13:25:40Z adriana 
;
_cod_original_cell_volume 6420.6(9)
_cod_original_sg_symbol_H-M 'P 21/c'
_cod_database_code 1508158

loop_
_symmetry_equiv_pos_as_xyz
'x, y, z'
'-x, y+1/2, -z+1/2'
'-x, -y, -z'
'x, -y-1/2, z-1/2'

loop_
_atom_site_label
_atom_site_type_symbol
_atom_site_fract_x
_atom_site_fract_y
_atom_site_fract_z
_atom_site_U_iso_or_equiv
_atom_site_adp_type
_atom_site_occupancy
_atom_site_symmetry_multiplicity
_atom_site_calc_flag
_atom_site_refinement_flags
W1 W -0.39662(2) 1.02923(4) -0.07192(2) 0.02576(12) Uani 1 1 d .
W2 W -0.33981(2) 0.78228(4) -0.06659(2) 0.02500(12) Uani 1 1 d .
W3 W -0.31397(2) 0.91181(4) 0.07724(2) 0.02601(12) Uani 1 1 d .
W4 W -0.15023(2) 0.87849(3) 0.130940(19) 0.02061(11) Uani 1 1 d .
W5 W -0.21672(2) 1.14237(4) 0.12566(2) 0.02458(12) Uani 1 1 d .
W6 W -0.17589(2) 0.75131(3) -0.01008(2) 0.02060(11) Uani 1 1 d .
W7 W -0.27016(2) 0.87676(4) -0.17174(2) 0.02344(12) Uani 1 1 d .
W8 W -0.32632(2) 1.12298(4) -0.17913(2) 0.02452(12) Uani 1 1 d .
W9 W -0.29728(2) 1.26184(4) -0.02207(2) 0.02519(12) Uani 1 1 d .
W10 W -0.17502(2) 1.08815(3) -0.123312(19) 0.02109(11) Uani 1 1 d .
W11 W -0.14609(2) 1.22238(3) 0.03082(2) 0.02131(11) Uani 1 1 d .
Y1 Y -0.05498(5) 0.95857(8) 0.04167(5) 0.0205(3) Uani 1 1 d .
P1 P -0.24212(11) 0.99890(19) -0.01978(11) 0.0125(6) Uani 1 1 d .
O1 O -0.4695(4) 1.0667(6) -0.1049(4) 0.038(2) Uani 1 1 d .
O2 O -0.3803(4) 0.6680(6) -0.0966(4) 0.039(2) Uani 1 1 d .
O3 O -0.3378(4) 0.8767(6) 0.1358(4) 0.035(2) Uani 1 1 d .
O4 O -0.1246(4) 0.8309(6) 0.2095(3) 0.034(2) Uani 1 1 d .
O5 O -0.2045(4) 1.1867(6) 0.2024(3) 0.035(2) Uani 1 1 d .
O6 O -0.1675(3) 0.6190(6) -0.0214(3) 0.030(2) Uani 1 1 d .
O7 O -0.2859(4) 0.7954(6) -0.2377(3) 0.035(2) Uani 1 1 d .
O8 O -0.3757(4) 1.1906(6) -0.2463(4) 0.038(2) Uani 1 1 d .
O9 O -0.3373(4) 1.3751(6) -0.0344(4) 0.042(2) Uani 1 1 d .
O10 O -0.1371(3) 1.1406(6) -0.1646(3) 0.030(2) Uani 1 1 d .
O11 O -0.0975(4) 1.3242(6) 0.0459(4) 0.034(2) Uani 1 1 d .
O12 O -0.1015(3) 1.1086(5) 0.0527(3) 0.025(2) Uani 1 1 d .
O13 O -0.1063(3) 0.8022(6) 0.0051(3) 0.026(2) Uani 1 1 d .
O14 O -0.3849(3) 0.9864(6) 0.0144(3) 0.030(2) Uani 1 1 d .
O15 O -0.2121(3) 0.9651(5) -0.1783(3) 0.0213(18) Uani 1 1 d .
O16 O -0.2556(3) 1.1523(6) -0.1811(3) 0.025(2) Uani 1 1 d .
O17 O -0.0859(3) 0.9112(5) 0.1239(3) 0.027(2) Uani 1 1 d .
O18 O -0.3261(3) 0.8286(6) -0.1399(3) 0.029(2) Uani 1 1 d .
O19 O -0.1711(3) 1.1965(6) -0.0619(3) 0.026(2) Uani 1 1 d .
O20 O -0.3254(4) 0.9873(6) -0.2161(3) 0.029(2) Uani 1 1 d .
O21 O -0.3764(3) 1.0590(5) -0.1437(3) 0.026(2) Uani 1 1 d .
O22 O -0.3565(3) 1.1561(6) -0.0339(3) 0.025(2) Uani 1 1 d .
O23 O -0.2389(3) 0.8640(6) 0.1080(3) 0.0235(19) Uani 1 1 d .
O24 O -0.1228(3) 1.0107(6) -0.0614(3) 0.027(2) Uani 1 1 d .
O25 O -0.1927(3) 0.9225(5) 0.0167(3) 0.0197(18) Uani 1 1 d .
O26 O -0.3442(3) 0.7951(6) 0.0175(3) 0.026(2) Uani 1 1 d .
O27 O -0.2233(3) 1.3067(6) -0.0043(3) 0.027(2) Uani 1 1 d .
O28 O -0.3108(3) 1.2235(6) -0.1105(3) 0.028(2) Uani 1 1 d .
O29 O -0.2634(3) 0.7401(6) -0.0264(3) 0.028(2) Uani 1 1 d .
O30 O -0.2739(3) 1.2424(6) 0.0709(3) 0.031(2) Uani 1 1 d .
O31 O -0.4046(3) 0.8845(6) -0.0969(3) 0.0242(19) Uani 1 1 d .
O32 O -0.2134(3) 0.8025(6) -0.1003(3) 0.026(2) Uani 1 1 d .
O33 O -0.1613(3) 0.7492(5) 0.0827(3) 0.025(2) Uani 1 1 d .
O34 O -0.2814(3) 1.0482(6) 0.1066(3) 0.030(2) Uani 1 1 d .
O35 O -0.1590(3) 1.2215(6) 0.1104(3) 0.026(2) Uani 1 1 d .
O36 O -0.1689(3) 1.0230(6) 0.1445(3) 0.026(2) Uani 1 1 d .
O37 O -0.3006(3) 0.9529(5) -0.0217(3) 0.0217(19) Uani 1 1 d .
O38 O -0.2308(3) 1.1058(5) 0.0145(3) 0.0214(19) Uani 1 1 d .
O39 O -0.2514(3) 1.0145(5) -0.0915(3) 0.0184(18) Uani 1 1 d .
O40 O -0.0143(3) 0.9090(6) -0.0367(3) 0.0236(19) Uani 1 1 d .
O41 O 0.0225(4) 1.0463(6) 0.1337(3) 0.030(2) Uani 1 1 d .
N1 N 0.0086(6) 0.5681(11) 0.1987(6) 0.066(4) Uani 1 1 d .
N2 N -0.5457(5) 0.7802(10) -0.0774(5) 0.052(3) Uani 1 1 d .
N3 N 0.2540(5) 0.5178(7) 0.1863(4) 0.034(3) Uani 1 1 d .
N4 N -0.2245(5) 0.5291(8) 0.1479(4) 0.043(3) Uani 1 1 d .
N5 N -0.4959(3) 0.3704(7) -0.2003(4) 0.125(7) Uiso 1 1 d D
C1 C 0.0809(6) 1.1947(9) 0.1284(6) 0.041(4) Uani 1 1 d .
H1A H 0.1178 1.1767 0.1276 0.062 Uiso 1 1 calc R
H1B H 0.0868 1.2065 0.1733 0.062 Uiso 1 1 calc R
H1C H 0.0655 1.2575 0.1029 0.062 Uiso 1 1 calc R
C2 C 0.0368(5) 1.1039(8) 0.0985(5) 0.021(3) Uani 1 1 d U
C3 C -0.0132(10) 0.4654(17) 0.2145(10) 0.119(8) Uiso 1 1 d .
H3A H 0.0185 0.4311 0.2505 0.179 Uiso 1 1 calc R
H3B H -0.0272 0.4206 0.1762 0.179 Uiso 1 1 calc R
H3C H -0.0449 0.4793 0.2269 0.179 Uiso 1 1 calc R
C4 C 0.0642(10) 0.5602(19) 0.1884(10) 0.124(7) Uani 1 1 d U
H4A H 0.0948 0.5283 0.2266 0.185 Uiso 1 1 calc R
H4B H 0.0764 0.6293 0.1820 0.185 Uiso 1 1 calc R
H4C H 0.0569 0.5178 0.1501 0.185 Uiso 1 1 calc R
C5 C -0.0444(9) 0.6107(15) 0.1395(8) 0.097(6) Uani 1 1 d U
H5A H -0.0343 0.6766 0.1259 0.145 Uiso 1 1 calc R
H5B H -0.0766 0.6212 0.1516 0.145 Uiso 1 1 calc R
H5C H -0.0560 0.5613 0.1037 0.145 Uiso 1 1 calc R
C6 C 0.0224(12) 0.631(2) 0.2541(12) 0.155(11) Uiso 1 1 d .
H6A H 0.0556 0.6012 0.2908 0.232 Uiso 1 1 calc R
H6B H -0.0109 0.6342 0.2647 0.232 Uiso 1 1 calc R
H6C H 0.0322 0.7004 0.2452 0.232 Uiso 1 1 calc R
C7 C -0.5144(7) 0.7048(13) -0.1004(6) 0.069(5) Uani 1 1 d .
H7A H -0.5408 0.6777 -0.1429 0.104 Uiso 1 1 calc R
H7B H -0.4999 0.6478 -0.0693 0.104 Uiso 1 1 calc R
H7C H -0.4818 0.7392 -0.1041 0.104 Uiso 1 1 calc R
C8 C -0.5039(10) 0.8186(18) -0.0119(9) 0.115(6) Uani 1 1 d U
H8A H -0.4928 0.7616 0.0193 0.173 Uiso 1 1 calc R
H8B H -0.5222 0.8732 0.0025 0.173 Uiso 1 1 calc R
H8C H -0.4693 0.8461 -0.0148 0.173 Uiso 1 1 calc R
C9 C -0.5971(11) 0.7399(19) -0.0794(11) 0.135(9) Uiso 1 1 d .
H9A H -0.6210 0.7140 -0.1232 0.202 Uiso 1 1 calc R
H9B H -0.6181 0.7941 -0.0684 0.202 Uiso 1 1 calc R
H9C H -0.5882 0.6833 -0.0482 0.202 Uiso 1 1 calc R
C10 C -0.5594(11) 0.8779(17) -0.1185(10) 0.121(7) Uani 1 1 d U
H10A H -0.5860 0.8613 -0.1633 0.182 Uiso 1 1 calc R
H10B H -0.5236 0.9067 -0.1175 0.182 Uiso 1 1 calc R
H10C H -0.5775 0.9286 -0.1010 0.182 Uiso 1 1 calc R
C11 C 0.2142(7) 0.5944(11) 0.1414(7) 0.063(5) Uani 1 1 d .
H11A H 0.1931 0.6298 0.1626 0.095 Uiso 1 1 calc R
H11B H 0.1868 0.5593 0.1023 0.095 Uiso 1 1 calc R
H11C H 0.2365 0.6449 0.1293 0.095 Uiso 1 1 calc R
C12 C 0.2976(7) 0.5758(11) 0.2447(6) 0.054(5) Uani 1 1 d .
H12A H 0.2775 0.6098 0.2676 0.081 Uiso 1 1 calc R
H12B H 0.3172 0.6278 0.2300 0.081 Uiso 1 1 calc R
H12C H 0.3261 0.5272 0.2740 0.081 Uiso 1 1 calc R
C13 C 0.2872(8) 0.4621(14) 0.1533(7) 0.082(6) Uani 1 1 d .
H13A H 0.3079 0.5129 0.1392 0.123 Uiso 1 1 calc R
H13B H 0.2600 0.4238 0.1156 0.123 Uiso 1 1 calc R
H13C H 0.3150 0.4141 0.1840 0.123 Uiso 1 1 calc R
C14 C 0.2228(7) 0.4383(12) 0.2079(8) 0.071(6) Uani 1 1 d .
H14A H 0.2025 0.4725 0.2306 0.107 Uiso 1 1 calc R
H14B H 0.2509 0.3891 0.2373 0.107 Uiso 1 1 calc R
H14C H 0.1949 0.4016 0.1699 0.107 Uiso 1 1 calc R
C15 C -0.1865(9) 0.5931(16) 0.1989(9) 0.105(7) Uiso 1 1 d .
H15A H -0.1551 0.5512 0.2301 0.157 Uiso 1 1 calc R
H15B H -0.2079 0.6259 0.2208 0.157 Uiso 1 1 calc R
H15C H -0.1703 0.6463 0.1808 0.157 Uiso 1 1 calc R
C16 C -0.2540(7) 0.4483(11) 0.1707(6) 0.058(4) Uani 1 1 d U
H16A H -0.2650 0.4782 0.2035 0.087 Uiso 1 1 calc R
H16B H -0.2276 0.3904 0.1898 0.087 Uiso 1 1 calc R
H16C H -0.2887 0.4238 0.1339 0.087 Uiso 1 1 calc R
C17 C -0.2735(12) 0.607(2) 0.1109(12) 0.153(11) Uiso 1 1 d .
H17A H -0.2584 0.6621 0.0928 0.230 Uiso 1 1 calc R
H17B H -0.2878 0.6371 0.1408 0.230 Uiso 1 1 calc R
H17C H -0.3052 0.5716 0.0756 0.230 Uiso 1 1 calc R
C18 C -0.2070(10) 0.4914(16) 0.1005(9) 0.107(7) Uiso 1 1 d .
H18A H -0.1887 0.5472 0.0869 0.161 Uiso 1 1 calc R
H18B H -0.2408 0.4660 0.0629 0.161 Uiso 1 1 calc R
H18C H -0.1793 0.4350 0.1190 0.161 Uiso 1 1 calc R
C19 C -0.5464(4) 0.4409(9) -0.2150(6) 0.073 Uiso 1 1 d D
H19A H -0.5803 0.4003 -0.2196 0.110 Uiso 1 1 calc R
H19B H -0.5548 0.4781 -0.2554 0.110 Uiso 1 1 calc R
H19C H -0.5371 0.4904 -0.1794 0.110 Uiso 1 1 calc R
C20 C -0.4750(6) 0.3276(10) -0.1331(4) 0.087 Uiso 1 1 d D
H20A H -0.5021 0.2748 -0.1321 0.130 Uiso 1 1 calc R
H20B H -0.4726 0.3832 -0.1029 0.130 Uiso 1 1 calc R
H20C H -0.4367 0.2967 -0.1202 0.130 Uiso 1 1 calc R
C21 C -0.5140(6) 0.2835(8) -0.2485(5) 0.078 Uiso 1 1 d D
H21A H -0.5416 0.2391 -0.2410 0.117 Uiso 1 1 calc R
H21B H -0.4799 0.2431 -0.2434 0.117 Uiso 1 1 calc R
H21C H -0.5323 0.3117 -0.2926 0.117 Uiso 1 1 calc R
C22 C -0.4479(4) 0.4324(10) -0.2053(6) 0.083 Uiso 1 1 d D
H22A H -0.4424 0.4966 -0.1807 0.125 Uiso 1 1 calc R
H22B H -0.4581 0.4485 -0.2509 0.125 Uiso 1 1 calc R
H22C H -0.4120 0.3922 -0.1874 0.125 Uiso 1 1 calc R
O1W O 0.0183(4) 0.8291(6) 0.0958(3) 0.033(2) Uani 1 1 d .
O2W O -0.0294(4) 0.1572(7) 0.4750(4) 0.053(3) Uani 1 1 d .
O3W O 0.0749(4) 0.0521(8) 0.5496(5) 0.061(3) Uani 1 1 d .
O4W O -0.4144(10) 0.5258(15) -0.0130(13) 0.089(9) Uani 0.50 1 d P
O5W O -0.5848(9) 1.120(2) -0.1977(9) 0.088(8) Uani 0.50 1 d P
O7W O -0.3961(11) 0.6522(18) 0.1121(11) 0.083 Uiso 0.50 1 d P
O6W O -0.0981(11) 0.3463(18) 0.2263(10) 0.080 Uiso 0.50 1 d P

loop_
_atom_site_aniso_label
_atom_site_aniso_U_11
_atom_site_aniso_U_22
_atom_site_aniso_U_33
_atom_site_aniso_U_23
_atom_site_aniso_U_13
_atom_site_aniso_U_12
W1 0.0145(2) 0.0275(2) 0.0316(2) -0.00381(19) 0.0062(2) 0.0000(2)
W2 0.0171(2) 0.0233(2) 0.0311(2) -0.00405(18) 0.0068(2) -0.0049(2)
W3 0.0220(3) 0.0302(3) 0.0280(2) -0.00077(19) 0.0126(2) -0.0032(2)
W4 0.0191(2) 0.0216(2) 0.01864(19) 0.00251(17) 0.00560(18) -0.00192(19)
W5 0.0258(3) 0.0246(2) 0.0231(2) -0.00615(17) 0.0101(2) -0.0009(2)
W6 0.0184(2) 0.0165(2) 0.0246(2) -0.00035(17) 0.00683(19) 0.00021(19)
W7 0.0235(3) 0.0237(2) 0.01870(19) -0.00374(17) 0.00470(19) -0.0007(2)
W8 0.0182(3) 0.0258(2) 0.0215(2) 0.00245(18) 0.0007(2) 0.0029(2)
W9 0.0204(3) 0.0204(2) 0.0307(2) -0.00352(18) 0.0070(2) 0.0035(2)
W10 0.0179(2) 0.0242(2) 0.01836(19) 0.00254(17) 0.00497(19) 0.0015(2)
W11 0.0186(2) 0.0180(2) 0.0243(2) -0.00226(17) 0.00629(19) -0.00104(19)
Y1 0.0185(6) 0.0214(5) 0.0193(4) 0.0013(4) 0.0059(4) -0.0011(5)
P1 0.0066(13) 0.0135(13) 0.0152(11) -0.0031(10) 0.0025(10) -0.0024(11)
O1 0.031(5) 0.040(5) 0.044(4) -0.007(4) 0.015(4) 0.003(4)
O2 0.030(5) 0.034(5) 0.050(5) -0.012(4) 0.013(4) -0.014(4)
O3 0.031(5) 0.042(5) 0.038(4) 0.004(4) 0.021(4) 0.000(4)
O4 0.029(5) 0.035(5) 0.035(4) -0.003(4) 0.011(4) -0.002(4)
O5 0.039(5) 0.037(5) 0.023(4) -0.012(3) 0.009(4) -0.005(4)
O6 0.026(5) 0.022(4) 0.039(4) -0.005(3) 0.011(4) 0.001(4)
O7 0.028(5) 0.042(5) 0.021(4) -0.012(3) -0.004(4) -0.009(4)
O8 0.028(5) 0.037(5) 0.040(4) 0.007(4) 0.005(4) 0.005(4)
O9 0.039(5) 0.031(5) 0.055(5) -0.010(4) 0.020(4) 0.004(4)
O10 0.024(4) 0.041(5) 0.028(4) 0.001(3) 0.013(3) 0.002(4)
O11 0.029(5) 0.035(5) 0.038(4) -0.002(4) 0.014(4) -0.003(4)
O12 0.023(4) 0.026(4) 0.017(3) 0.000(3) 0.001(3) 0.011(4)
O13 0.021(4) 0.026(4) 0.023(3) -0.001(3) 0.002(3) 0.002(4)
O14 0.018(4) 0.041(5) 0.029(4) -0.012(3) 0.008(3) -0.002(4)
O15 0.018(4) 0.022(4) 0.024(3) 0.001(3) 0.009(3) -0.002(3)
O16 0.022(4) 0.028(4) 0.021(3) 0.005(3) 0.004(3) 0.001(4)
O17 0.028(5) 0.021(4) 0.027(4) 0.000(3) 0.008(4) 0.005(4)
O18 0.024(5) 0.021(4) 0.036(4) -0.001(3) 0.007(4) -0.001(4)
O19 0.023(4) 0.028(4) 0.025(3) 0.001(3) 0.006(3) 0.001(4)
O20 0.029(5) 0.038(5) 0.012(3) 0.004(3) 0.000(3) 0.002(4)
O21 0.026(5) 0.017(4) 0.025(3) 0.002(3) 0.001(3) 0.003(3)
O22 0.012(4) 0.029(4) 0.027(4) -0.006(3) 0.001(3) 0.002(3)
O23 0.015(4) 0.035(4) 0.018(3) -0.001(3) 0.005(3) -0.006(4)
O24 0.025(4) 0.028(4) 0.027(3) -0.005(3) 0.011(3) 0.003(4)
O25 0.020(4) 0.017(4) 0.021(3) 0.003(3) 0.007(3) -0.006(3)
O26 0.015(4) 0.028(4) 0.029(4) 0.004(3) 0.004(3) -0.004(3)
O27 0.026(5) 0.020(4) 0.031(4) -0.003(3) 0.008(4) 0.001(4)
O28 0.021(4) 0.029(4) 0.030(4) -0.003(3) 0.007(4) 0.001(4)
O29 0.023(4) 0.024(4) 0.034(4) 0.005(3) 0.010(4) 0.002(4)
O30 0.025(5) 0.037(5) 0.033(4) -0.007(3) 0.014(4) 0.004(4)
O31 0.016(4) 0.029(4) 0.024(3) -0.007(3) 0.006(3) -0.008(3)
O32 0.027(4) 0.031(4) 0.019(3) -0.006(3) 0.009(3) -0.001(4)
O33 0.033(5) 0.021(4) 0.023(3) -0.004(3) 0.013(3) -0.003(3)
O34 0.027(4) 0.033(4) 0.038(4) -0.013(3) 0.020(4) -0.009(4)
O35 0.018(4) 0.031(4) 0.022(3) -0.003(3) 0.002(3) -0.005(4)
O36 0.022(4) 0.029(4) 0.025(3) 0.001(3) 0.010(3) -0.001(4)
O37 0.019(4) 0.016(4) 0.030(3) -0.003(3) 0.011(3) 0.000(3)
O38 0.021(4) 0.019(4) 0.020(3) -0.001(3) 0.004(3) -0.001(3)
O39 0.019(4) 0.019(4) 0.012(3) 0.001(3) 0.002(3) 0.005(3)
O40 0.019(4) 0.030(4) 0.017(3) -0.004(3) 0.003(3) -0.002(3)
O41 0.030(5) 0.030(4) 0.032(4) 0.007(3) 0.015(4) -0.007(4)
N1 0.042(8) 0.084(10) 0.067(7) 0.010(7) 0.017(7) 0.014(7)
N2 0.037(7) 0.082(9) 0.047(6) -0.011(6) 0.027(5) -0.011(7)
N3 0.040(7) 0.016(5) 0.038(5) -0.002(4) 0.009(5) -0.003(5)
N4 0.064(8) 0.039(6) 0.032(5) -0.021(4) 0.025(5) -0.024(6)
C1 0.046(9) 0.027(7) 0.044(7) -0.013(5) 0.013(6) -0.023(6)
C2 0.011(5) 0.017(5) 0.029(5) 0.004(4) 0.003(4) 0.005(4)
C4 0.120(9) 0.139(10) 0.123(9) 0.012(7) 0.063(7) 0.010(8)
C5 0.094(9) 0.094(8) 0.092(8) 0.032(7) 0.030(6) 0.001(7)
C7 0.065(11) 0.089(12) 0.045(7) -0.020(8) 0.015(8) 0.028(10)
C8 0.114(9) 0.126(9) 0.109(8) -0.020(7) 0.051(6) -0.002(7)
C10 0.121(9) 0.115(9) 0.124(9) 0.000(7) 0.048(7) -0.002(7)
C11 0.072(12) 0.046(9) 0.059(8) 0.011(7) 0.014(9) 0.000(8)
C12 0.068(11) 0.046(8) 0.043(7) -0.023(6) 0.018(7) -0.002(8)
C13 0.072(12) 0.101(13) 0.068(9) -0.042(9) 0.027(9) 0.012(11)
C14 0.053(11) 0.060(10) 0.083(10) 0.003(9) 0.012(9) -0.026(9)
C16 0.075(7) 0.055(7) 0.051(6) -0.003(5) 0.034(5) -0.025(6)
O1W 0.037(5) 0.027(4) 0.035(4) 0.007(3) 0.016(4) 0.008(4)
O2W 0.057(6) 0.048(6) 0.061(5) -0.004(4) 0.032(5) 0.002(5)
O3W 0.047(6) 0.053(6) 0.088(6) 0.003(5) 0.033(6) -0.010(5)
O4W 0.048(14) 0.030(11) 0.16(2) -0.007(13) 0.018(15) 0.014(11)
O5W 0.060(13) 0.17(2) 0.068(11) -0.012(13) 0.057(10) -0.023(15)

loop_
_atom_type_symbol
_atom_type_description
_atom_type_scat_dispersion_real
_atom_type_scat_dispersion_imag
_atom_type_scat_source
C C 0.0033 0.0016 'International Tables Vol C Tables 4.2.6.8 and 6.1.1.4'
H H 0.0000 0.0000 'International Tables Vol C Tables 4.2.6.8 and 6.1.1.4'
N N 0.0061 0.0033 'International Tables Vol C Tables 4.2.6.8 and 6.1.1.4'
O O 0.0106 0.0060 'International Tables Vol C Tables 4.2.6.8 and 6.1.1.4'
P P 0.1023 0.0942 'International Tables Vol C Tables 4.2.6.8 and 6.1.1.4'
Y Y -2.7962 3.5667 'International Tables Vol C Tables 4.2.6.8 and 6.1.1.4'
W W -0.8490 6.8722 'International Tables Vol C Tables 4.2.6.8 and 6.1.1.4'

loop_
_geom_angle_atom_site_label_1
_geom_angle_atom_site_label_2
_geom_angle_atom_site_label_3
_geom_angle
_geom_angle_site_symmetry_1
_geom_angle_site_symmetry_3
O1 W1 O22 102.7(3) . .
O1 W1 O14 101.0(4) . .
O22 W1 O14 88.0(3) . .
O1 W1 O31 100.4(3) . .
O22 W1 O31 156.9(3) . .
O14 W1 O31 88.4(3) . .
O1 W1 O21 101.4(4) . .
O22 W1 O21 85.9(3) . .
O14 W1 O21 157.5(3) . .
O31 W1 O21 88.8(3) . .
O1 W1 O37 171.2(3) . .
O22 W1 O37 84.2(3) . .
O14 W1 O37 73.6(3) . .
O31 W1 O37 72.9(3) . .
O21 W1 O37 84.3(3) . .
O2 W2 O29 105.3(4) . .
O2 W2 O18 102.5(4) . .
O29 W2 O18 88.8(3) . .
O2 W2 O26 100.4(4) . .
O29 W2 O26 91.7(3) . .
O18 W2 O26 156.1(3) . .
O2 W2 O31 99.1(4) . .
O29 W2 O31 155.5(3) . .
O18 W2 O31 85.6(3) . .
O26 W2 O31 84.2(3) . .
O2 W2 O37 168.5(4) . .
O29 W2 O37 84.4(3) . .
O18 W2 O37 83.6(3) . .
O26 W2 O37 72.7(3) . .
O31 W2 O37 71.3(3) . .
O3 W3 O23 105.4(3) . .
O3 W3 O34 102.2(4) . .
O23 W3 O34 87.2(3) . .
O3 W3 O26 99.5(3) . .
O23 W3 O26 92.5(3) . .
O34 W3 O26 157.5(3) . .
O3 W3 O14 99.6(4) . .
O23 W3 O14 154.9(3) . .
O34 W3 O14 86.1(3) . .
O26 W3 O14 84.7(3) . .
O3 W3 O37 168.3(3) . .
O23 W3 O37 84.0(3) . .
O34 W3 O37 85.0(3) . .
O26 W3 O37 72.6(3) . .
O14 W3 O37 71.4(3) . .
O4 W4 O17 102.7(4) . .
O4 W4 O33 100.1(3) . .
O17 W4 O33 94.2(3) . .
O4 W4 O36 100.7(3) . .
O17 W4 O36 94.7(3) . .
O33 W4 O36 155.0(3) . .
O4 W4 O23 96.8(3) . .
O17 W4 O23 160.4(3) . .
O33 W4 O23 84.3(3) . .
O36 W4 O23 79.5(3) . .
O4 W4 O25 172.2(3) . .
O17 W4 O25 81.7(3) . .
O33 W4 O25 73.0(3) . .
O36 W4 O25 85.3(3) . .
O23 W4 O25 79.1(3) . .
O5 W5 O36 102.6(3) . .
O5 W5 O35 100.4(4) . .
O36 W5 O35 90.4(3) . .
O5 W5 O34 101.8(4) . .
O36 W5 O34 86.7(3) . .
O35 W5 O34 157.8(3) . .
O5 W5 O30 100.9(3) . .
O36 W5 O30 156.5(3) . .
O35 W5 O30 87.4(3) . .
O34 W5 O30 86.5(3) . .
O5 W5 O38 171.6(3) . .
O36 W5 O38 82.8(3) . .
O35 W5 O38 72.9(3) . .
O34 W5 O38 84.8(3) . .
O30 W5 O38 74.2(3) . .
O6 W6 O13 102.4(4) . .
O6 W6 O32 102.1(3) . .
O13 W6 O32 94.6(3) . .
O6 W6 O33 99.4(3) . .
O13 W6 O33 94.5(3) . .
O32 W6 O33 154.2(3) . .
O6 W6 O29 95.4(3) . .
O13 W6 O29 162.2(3) . .
O32 W6 O29 80.2(3) . .
O33 W6 O29 83.8(3) . .
O6 W6 O25 171.4(3) . .
O13 W6 O25 83.1(3) . .
O32 W6 O25 83.9(3) . .
O33 W6 O25 73.4(3) . .
O29 W6 O25 79.4(3) . .
O7 W7 O32 104.0(3) . .
O7 W7 O15 101.3(4) . .
O32 W7 O15 92.0(3) . .
O7 W7 O18 100.9(4) . .
O32 W7 O18 86.2(3) . .
O15 W7 O18 157.5(3) . .
O7 W7 O20 98.5(3) . .
O32 W7 O20 157.4(3) . .
O15 W7 O20 86.3(3) . .
O18 W7 O20 86.9(3) . .
O7 W7 O39 170.7(3) . .
O32 W7 O39 84.0(3) . .
O15 W7 O39 73.3(3) . .
O18 W7 O39 84.2(3) . .
O20 W7 O39 73.9(2) . .
O8 W8 O16 102.8(4) . .
O8 W8 O28 101.1(3) . .
O16 W8 O28 90.8(3) . .
O8 W8 O20 102.1(3) . .
O16 W8 O20 89.1(3) . .
O28 W8 O20 156.2(3) . .
O8 W8 O21 102.6(4) . .
O16 W8 O21 154.5(3) . .
O28 W8 O21 84.1(3) . .
O20 W8 O21 85.8(3) . .
O8 W8 O39 173.1(3) . .
O16 W8 O39 73.5(3) . .
O28 W8 O39 84.9(3) . .
O20 W8 O39 72.3(2) . .
O21 W8 O39 81.2(3) . .
O9 W9 O27 104.2(4) . .
O9 W9 O30 99.8(4) . .
O27 W9 O30 89.5(3) . .
O9 W9 O28 102.4(4) . .
O27 W9 O28 91.3(3) . .
O30 W9 O28 156.9(3) . .
O9 W9 O22 101.5(4) . .
O27 W9 O22 154.3(3) . .
O30 W9 O22 85.5(3) . .
O28 W9 O22 83.9(3) . .
O9 W9 O38 170.9(3) . .
O27 W9 O38 72.6(3) . .
O30 W9 O38 71.9(3) . .
O28 W9 O38 86.3(3) . .
O22 W9 O38 81.9(3) . .
O10 W10 O24 104.2(4) . .
O10 W10 O19 103.5(3) . .
O24 W10 O19 92.6(3) . .
O10 W10 O15 101.3(3) . .
O24 W10 O15 92.4(3) . .
O19 W10 O15 152.6(3) . .
O10 W10 O16 97.4(3) . .
O24 W10 O16 158.3(3) . .
O19 W10 O16 84.3(3) . .
O15 W10 O16 81.1(3) . .
O10 W10 O39 165.5(3) . .
O24 W10 O39 88.3(3) . .
O19 W10 O39 83.0(3) . .
O15 W10 O39 70.2(3) . .
O16 W10 O39 70.0(3) . .
O11 W11 O12 104.6(4) . .
O11 W11 O19 102.8(3) . .
O12 W11 O19 92.1(3) . .
O11 W11 O35 101.9(3) . .
O12 W11 O35 94.2(3) . .
O19 W11 O35 152.0(3) . .
O11 W11 O27 99.0(3) . .
O12 W11 O27 156.4(3) . .
O19 W11 O27 81.6(3) . .
O35 W11 O27 81.7(3) . .
O11 W11 O38 166.5(3) . .
O12 W11 O38 87.3(3) . .
O19 W11 O38 82.7(3) . .
O35 W11 O38 70.5(3) . .
O27 W11 O38 69.4(3) . .
O24 Y1 O12 71.1(2) . .
O24 Y1 O13 80.3(2) . .
O12 Y1 O13 121.2(3) . .
O24 Y1 O17 120.4(3) . .
O12 Y1 O17 77.2(3) . .
O13 Y1 O17 74.9(3) . .
O24 Y1 O1W 142.2(3) . .
O12 Y1 O1W 146.7(2) . .
O13 Y1 O1W 77.2(3) . .
O17 Y1 O1W 82.3(3) . .
O24 Y1 O41 134.6(2) . .
O12 Y1 O41 77.7(3) . .
O13 Y1 O41 145.0(2) . .
O17 Y1 O41 82.3(3) . .
O1W Y1 O41 73.7(3) . .
O24 Y1 O40 73.4(3) . .
O12 Y1 O40 132.2(2) . .
O13 Y1 O40 82.2(3) . .
O17 Y1 O40 149.9(2) . .
O1W Y1 O40 73.7(3) . .
O41 Y1 O40 107.4(3) . .
O24 Y1 O40 89.6(2) . 3_575
O12 Y1 O40 80.6(3) . 3_575
O13 Y1 O40 150.3(3) . 3_575
O17 Y1 O40 133.2(2) . 3_575
O1W Y1 O40 95.1(3) . 3_575
O41 Y1 O40 52.7(2) . 3_575
O40 Y1 O40 68.1(3) . 3_575
O24 Y1 C2 112.2(3) . .
O12 Y1 C2 76.1(3) . .
O13 Y1 C2 162.0(3) . .
O17 Y1 C2 107.1(3) . .
O1W Y1 C2 85.3(3) . .
O41 Y1 C2 26.1(3) . .
O40 Y1 C2 89.0(3) . .
O40 Y1 C2 26.8(3) 3_575 .
O25 P1 O38 111.6(4) . .
O25 P1 O39 111.9(4) . .
O38 P1 O39 108.8(4) . .
O25 P1 O37 108.6(4) . .
O38 P1 O37 108.6(4) . .
O39 P1 O37 107.3(4) . .
W11 O12 Y1 159.8(4) . .
W6 O13 Y1 137.8(4) . .
W1 O14 W3 124.2(4) . .
W7 O15 W10 126.8(4) . .
W8 O16 W10 127.6(4) . .
W4 O17 Y1 139.3(3) . .
W2 O18 W7 147.5(4) . .
W10 O19 W11 142.1(4) . .
W8 O20 W7 124.9(3) . .
W1 O21 W8 151.5(4) . .
W1 O22 W9 151.6(5) . .
W3 O23 W4 153.9(4) . .
W10 O24 Y1 159.9(4) . .
P1 O25 W6 130.9(4) . .
P1 O25 W4 128.4(4) . .
W6 O25 W4 90.5(2) . .
W3 O26 W2 124.8(4) . .
W9 O27 W11 128.9(4) . .
W8 O28 W9 152.3(4) . .
W2 O29 W6 152.0(4) . .
W5 O30 W9 125.2(4) . .
W1 O31 W2 124.7(4) . .
W7 O32 W6 155.3(5) . .
W4 O33 W6 120.2(4) . .
W3 O34 W5 147.5(5) . .
W5 O35 W11 127.0(4) . .
W5 O36 W4 154.6(4) . .
P1 O37 W1 127.4(4) . .
P1 O37 W2 124.0(4) . .
W1 O37 W2 91.1(2) . .
P1 O37 W3 123.1(3) . .
W1 O37 W3 90.8(3) . .
W2 O37 W3 89.7(2) . .
P1 O38 W5 127.3(4) . .
P1 O38 W11 124.7(4) . .
W5 O38 W11 89.5(2) . .
P1 O38 W9 126.1(4) . .
W5 O38 W9 88.2(2) . .
W11 O38 W9 89.1(2) . .
P1 O39 W7 125.4(4) . .
P1 O39 W8 128.7(4) . .
W7 O39 W8 88.53(18) . .
P1 O39 W10 123.7(4) . .
W7 O39 W10 89.5(2) . .
W8 O39 W10 88.9(2) . .
C2 O40 Y1 133.4(7) 3_575 .
C2 O40 Y1 92.0(7) 3_575 3_575
Y1 O40 Y1 111.9(3) . 3_575
C2 O41 Y1 94.5(6) . .
C6 N1 C4 106.2(17) . .
C6 N1 C3 105.3(17) . .
C4 N1 C3 115.2(16) . .
C6 N1 C5 111.4(16) . .
C4 N1 C5 114.5(15) . .
C3 N1 C5 103.9(14) . .
C9 N2 C7 112.3(16) . .
C9 N2 C8 114.7(15) . .
C7 N2 C8 107.8(13) . .
C9 N2 C10 108.8(16) . .
C7 N2 C10 110.4(14) . .
C8 N2 C10 102.4(14) . .
C11 N3 C14 112.6(12) . .
C11 N3 C12 107.8(10) . .
C14 N3 C12 110.2(10) . .
C11 N3 C13 109.7(11) . .
C14 N3 C13 108.5(12) . .
C12 N3 C13 108.0(11) . .
C18 N4 C15 119.6(16) . .
C18 N4 C16 112.9(13) . .
C15 N4 C16 113.2(12) . .
C18 N4 C17 104.6(14) . .
C15 N4 C17 100.1(14) . .
C16 N4 C17 103.7(15) . .
C19 N5 C20 110.6(8) . .
C19 N5 C21 109.1(7) . .
C20 N5 C21 109.6(7) . .
C19 N5 C22 108.0(7) . .
C20 N5 C22 109.0(7) . .
C21 N5 C22 110.6(8) . .
C2 C1 H1A 109.5 . .
C2 C1 H1B 109.5 . .
H1A C1 H1B 109.5 . .
C2 C1 H1C 109.5 . .
H1A C1 H1C 109.5 . .
H1B C1 H1C 109.5 . .
O41 C2 O40 120.4(10) . 3_575
O41 C2 C1 121.2(9) . .
O40 C2 C1 118.4(10) 3_575 .
O41 C2 Y1 59.5(5) . .
O40 C2 Y1 61.2(6) 3_575 .
C1 C2 Y1 172.4(8) . .
N1 C3 H3A 109.5 . .
N1 C3 H3B 109.5 . .
H3A C3 H3B 109.5 . .
N1 C3 H3C 109.5 . .
H3A C3 H3C 109.5 . .
H3B C3 H3C 109.5 . .
N1 C4 H4A 109.5 . .
N1 C4 H4B 109.5 . .
H4A C4 H4B 109.5 . .
N1 C4 H4C 109.5 . .
H4A C4 H4C 109.5 . .
H4B C4 H4C 109.5 . .
N1 C5 H5A 109.5 . .
N1 C5 H5B 109.5 . .
H5A C5 H5B 109.5 . .
N1 C5 H5C 109.5 . .
H5A C5 H5C 109.5 . .
H5B C5 H5C 109.5 . .
N1 C6 H6A 109.5 . .
N1 C6 H6B 109.5 . .
H6A C6 H6B 109.5 . .
N1 C6 H6C 109.5 . .
H6A C6 H6C 109.5 . .
H6B C6 H6C 109.5 . .
N2 C7 H7A 109.5 . .
N2 C7 H7B 109.5 . .
H7A C7 H7B 109.5 . .
N2 C7 H7C 109.5 . .
H7A C7 H7C 109.5 . .
H7B C7 H7C 109.5 . .
N2 C8 H8A 109.5 . .
N2 C8 H8B 109.5 . .
H8A C8 H8B 109.5 . .
N2 C8 H8C 109.5 . .
H8A C8 H8C 109.5 . .
H8B C8 H8C 109.5 . .
N2 C9 H9A 109.5 . .
N2 C9 H9B 109.5 . .
H9A C9 H9B 109.5 . .
N2 C9 H9C 109.5 . .
H9A C9 H9C 109.5 . .
H9B C9 H9C 109.5 . .
N2 C10 H10A 109.5 . .
N2 C10 H10B 109.5 . .
H10A C10 H10B 109.5 . .
N2 C10 H10C 109.5 . .
H10A C10 H10C 109.5 . .
H10B C10 H10C 109.5 . .
N3 C11 H11A 109.5 . .
N3 C11 H11B 109.5 . .
H11A C11 H11B 109.5 . .
N3 C11 H11C 109.5 . .
H11A C11 H11C 109.5 . .
H11B C11 H11C 109.5 . .
N3 C12 H12A 109.5 . .
N3 C12 H12B 109.5 . .
H12A C12 H12B 109.5 . .
N3 C12 H12C 109.5 . .
H12A C12 H12C 109.5 . .
H12B C12 H12C 109.5 . .
N3 C13 H13A 109.5 . .
N3 C13 H13B 109.5 . .
H13A C13 H13B 109.5 . .
N3 C13 H13C 109.5 . .
H13A C13 H13C 109.5 . .
H13B C13 H13C 109.5 . .
N3 C14 H14A 109.5 . .
N3 C14 H14B 109.5 . .
H14A C14 H14B 109.5 . .
N3 C14 H14C 109.5 . .
H14A C14 H14C 109.5 . .
H14B C14 H14C 109.5 . .
N4 C15 H15A 109.5 . .
N4 C15 H15B 109.5 . .
H15A C15 H15B 109.5 . .
N4 C15 H15C 109.5 . .
H15A C15 H15C 109.5 . .
H15B C15 H15C 109.5 . .
N4 C16 H16A 109.5 . .
N4 C16 H16B 109.5 . .
H16A C16 H16B 109.5 . .
N4 C16 H16C 109.5 . .
H16A C16 H16C 109.5 . .
H16B C16 H16C 109.5 . .
N4 C17 H17A 109.5 . .
N4 C17 H17B 109.5 . .
H17A C17 H17B 109.5 . .
N4 C17 H17C 109.5 . .
H17A C17 H17C 109.5 . .
H17B C17 H17C 109.5 . .
N4 C18 H18A 109.5 . .
N4 C18 H18B 109.5 . .
H18A C18 H18B 109.5 . .
N4 C18 H18C 109.5 . .
H18A C18 H18C 109.5 . .
H18B C18 H18C 109.5 . .
N5 C19 H19A 109.5 . .
N5 C19 H19B 109.5 . .
H19A C19 H19B 109.5 . .
N5 C19 H19C 109.5 . .
H19A C19 H19C 109.5 . .
H19B C19 H19C 109.5 . .
N5 C20 H20A 109.5 . .
N5 C20 H20B 109.5 . .
H20A C20 H20B 109.5 . .
N5 C20 H20C 109.5 . .
H20A C20 H20C 109.5 . .
H20B C20 H20C 109.5 . .
N5 C21 H21A 109.5 . .
N5 C21 H21B 109.5 . .
H21A C21 H21B 109.5 . .
N5 C21 H21C 109.5 . .
H21A C21 H21C 109.5 . .
H21B C21 H21C 109.5 . .
N5 C22 H22A 109.5 . .
N5 C22 H22B 109.5 . .
H22A C22 H22B 109.5 . .
N5 C22 H22C 109.5 . .
H22A C22 H22C 109.5 . .
H22B C22 H22C 109.5 . .

loop_
_geom_bond_atom_site_label_1
_geom_bond_atom_site_label_2
_geom_bond_distance
_geom_bond_site_symmetry_2
W1 O1 1.719(8) .
W1 O22 1.897(7) .
W1 O14 1.900(7) .
W1 O31 1.907(7) .
W1 O21 1.910(8) .
W1 O37 2.384(7) .
W2 O2 1.734(8) .
W2 O29 1.815(8) .
W2 O18 1.902(8) .
W2 O26 1.933(7) .
W2 O31 1.960(7) .
W2 O37 2.415(7) .
W3 O3 1.710(8) .
W3 O23 1.809(7) .
W3 O34 1.908(7) .
W3 O26 1.920(7) .
W3 O14 1.975(7) .
W3 O37 2.426(7) .
W4 O4 1.701(7) .
W4 O17 1.734(9) .
W4 O33 1.918(7) .
W4 O36 1.950(7) .
W4 O23 2.063(8) .
W4 O25 2.374(6) .
W5 O5 1.703(7) .
W5 O36 1.865(7) .
W5 O35 1.905(8) .
W5 O34 1.910(8) .
W5 O30 1.916(7) .
W5 O38 2.397(7) .
W6 O6 1.725(7) .
W6 O13 1.752(8) .
W6 O32 1.936(6) .
W6 O33 1.944(7) .
W6 O29 2.066(8) .
W6 O25 2.340(7) .
W7 O7 1.701(7) .
W7 O32 1.878(7) .
W7 O15 1.891(7) .
W7 O18 1.919(9) .
W7 O20 1.923(7) .
W7 O39 2.402(6) .
W8 O8 1.714(7) .
W8 O16 1.827(8) .
W8 O28 1.902(7) .
W8 O20 1.916(7) .
W8 O21 1.925(8) .
W8 O39 2.474(6) .
W9 O9 1.708(8) .
W9 O27 1.813(8) .
W9 O30 1.917(7) .
W9 O28 1.917(7) .
W9 O22 1.934(8) .
W9 O38 2.491(7) .
W10 O10 1.713(8) .
W10 O24 1.745(7) .
W10 O19 1.915(7) .
W10 O15 1.960(7) .
W10 O16 2.045(7) .
W10 O39 2.487(8) .
W11 O11 1.707(8) .
W11 O12 1.763(7) .
W11 O19 1.918(7) .
W11 O35 1.935(8) .
W11 O27 2.052(8) .
W11 O38 2.483(7) .
Y1 O24 2.301(7) .
Y1 O12 2.301(7) .
Y1 O13 2.317(7) .
Y1 O17 2.353(8) .
Y1 O1W 2.376(7) .
Y1 O41 2.416(7) .
Y1 O40 2.450(8) .
Y1 O40 2.452(8) 3_575
Y1 C2 2.795(11) .
P1 O25 1.510(7) .
P1 O38 1.525(7) .
P1 O39 1.529(7) .
P1 O37 1.559(8) .
O40 C2 1.260(12) 3_575
O40 Y1 2.452(8) 3_575
O41 C2 1.232(13) .
N1 C6 1.39(3) .
N1 C4 1.51(3) .
N1 C3 1.51(2) .
N1 C5 1.519(19) .
N2 C9 1.37(3) .
N2 C7 1.462(18) .
N2 C8 1.47(2) .
N2 C10 1.49(2) .
N3 C11 1.447(16) .
N3 C14 1.476(18) .
N3 C12 1.490(14) .
N3 C13 1.504(19) .
N4 C18 1.39(2) .
N4 C15 1.39(2) .
N4 C16 1.475(17) .
N4 C17 1.52(3) .
N5 C19 1.468(8) .
N5 C20 1.468(8) .
N5 C21 1.471(8) .
N5 C22 1.480(9) .
C1 C2 1.538(15) .
C1 H1A 0.9600 .
C1 H1B 0.9600 .
C1 H1C 0.9600 .
C2 O40 1.260(12) 3_575
C3 H3A 0.9600 .
C3 H3B 0.9600 .
C3 H3C 0.9600 .
C4 H4A 0.9600 .
C4 H4B 0.9600 .
C4 H4C 0.9600 .
C5 H5A 0.9600 .
C5 H5B 0.9600 .
C5 H5C 0.9600 .
C6 H6A 0.9600 .
C6 H6B 0.9600 .
C6 H6C 0.9600 .
C7 H7A 0.9600 .
C7 H7B 0.9600 .
C7 H7C 0.9600 .
C8 H8A 0.9600 .
C8 H8B 0.9600 .
C8 H8C 0.9600 .
C9 H9A 0.9600 .
C9 H9B 0.9600 .
C9 H9C 0.9600 .
C10 H10A 0.9600 .
C10 H10B 0.9600 .
C10 H10C 0.9600 .
C11 H11A 0.9600 .
C11 H11B 0.9600 .
C11 H11C 0.9600 .
C12 H12A 0.9600 .
C12 H12B 0.9600 .
C12 H12C 0.9600 .
C13 H13A 0.9600 .
C13 H13B 0.9600 .
C13 H13C 0.9600 .
C14 H14A 0.9600 .
C14 H14B 0.9600 .
C14 H14C 0.9600 .
C15 H15A 0.9600 .
C15 H15B 0.9600 .
C15 H15C 0.9600 .
C16 H16A 0.9600 .
C16 H16B 0.9600 .
C16 H16C 0.9600 .
C17 H17A 0.9600 .
C17 H17B 0.9600 .
C17 H17C 0.9600 .
C18 H18A 0.9600 .
C18 H18B 0.9600 .
C18 H18C 0.9600 .
C19 H19A 0.9600 .
C19 H19B 0.9600 .
C19 H19C 0.9600 .
C20 H20A 0.9600 .
C20 H20B 0.9600 .
C20 H20C 0.9600 .
C21 H21A 0.9600 .
C21 H21B 0.9600 .
C21 H21C 0.9600 .
C22 H22A 0.9600 .
C22 H22B 0.9600 .
C22 H22C 0.9600 .

loop_
_geom_torsion_atom_site_label_1
_geom_torsion_atom_site_label_2
_geom_torsion_atom_site_label_3
_geom_torsion_atom_site_label_4
_geom_torsion
_geom_torsion_site_symmetry_1
_geom_torsion_site_symmetry_4
O11 W11 O12 Y1 -100.7(13) . .
O19 W11 O12 Y1 3.1(13) . .
O35 W11 O12 Y1 155.8(13) . .
O27 W11 O12 Y1 76.8(17) . .
O38 W11 O12 Y1 85.6(13) . .
O24 Y1 O12 W11 -10.2(13) . .
O13 Y1 O12 W11 -75.7(14) . .
O17 Y1 O12 W11 -139.0(14) . .
O1W Y1 O12 W11 167.5(11) . .
O41 Y1 O12 W11 136.3(14) . .
O40 Y1 O12 W11 33.9(15) . .
O40 Y1 O12 W11 82.6(13) 3_575 .
C2 Y1 O12 W11 109.5(14) . .
O6 W6 O13 Y1 -169.0(5) . .
O32 W6 O13 Y1 87.5(5) . .
O33 W6 O13 Y1 -68.3(5) . .
O29 W6 O13 Y1 15.5(13) . .
O25 W6 O13 Y1 4.3(5) . .
O24 Y1 O13 W6 -71.3(5) . .
O12 Y1 O13 W6 -10.4(6) . .
O17 Y1 O13 W6 54.0(5) . .
O1W Y1 O13 W6 139.4(6) . .
O41 Y1 O13 W6 105.1(6) . .
O40 Y1 O13 W6 -145.7(5) . .
O40 Y1 O13 W6 -143.0(5) 3_575 .
C2 Y1 O13 W6 152.9(8) . .
O1 W1 O14 W3 169.9(5) . .
O22 W1 O14 W3 -87.5(5) . .
O31 W1 O14 W3 69.6(5) . .
O21 W1 O14 W3 -13.2(11) . .
O37 W1 O14 W3 -3.0(4) . .
O3 W3 O14 W1 -169.2(5) . .
O23 W3 O14 W1 14.1(10) . .
O34 W3 O14 W1 89.0(5) . .
O26 W3 O14 W1 -70.5(5) . .
O37 W3 O14 W1 3.0(4) . .
O7 W7 O15 W10 175.2(4) . .
O32 W7 O15 W10 -80.1(4) . .
O18 W7 O15 W10 4.8(10) . .
O20 W7 O15 W10 77.3(4) . .
O39 W7 O15 W10 3.1(4) . .
O10 W10 O15 W7 -170.7(4) . .
O24 W10 O15 W7 84.3(5) . .
O19 W10 O15 W7 -16.1(8) . .
O16 W10 O15 W7 -74.8(4) . .
O39 W10 O15 W7 -3.0(4) . .
O8 W8 O16 W10 -172.6(5) . .
O28 W8 O16 W10 85.9(5) . .
O20 W8 O16 W10 -70.3(5) . .
O21 W8 O16 W10 7.9(10) . .
O39 W8 O16 W10 1.4(4) . .
O10 W10 O16 W8 171.0(5) . .
O24 W10 O16 W8 -3.3(11) . .
O19 W10 O16 W8 -86.0(5) . .
O15 W10 O16 W8 70.7(5) . .
O39 W10 O16 W8 -1.5(4) . .
O4 W4 O17 Y1 168.1(5) . .
O33 W4 O17 Y1 66.8(6) . .
O36 W4 O17 Y1 -89.9(6) . .
O23 W4 O17 Y1 -18.0(13) . .
O25 W4 O17 Y1 -5.4(5) . .
O24 Y1 O17 W4 15.1(7) . .
O12 Y1 O17 W4 74.0(6) . .
O13 Y1 O17 W4 -53.7(6) . .
O1W Y1 O17 W4 -132.5(6) . .
O41 Y1 O17 W4 153.0(6) . .
O40 Y1 O17 W4 -95.4(7) . .
O40 Y1 O17 W4 137.7(5) 3_575 .
C2 Y1 O17 W4 144.9(6) . .
O2 W2 O18 W7 -130.5(8) . .
O29 W2 O18 W7 -25.0(8) . .
O26 W2 O18 W7 66.3(12) . .
O31 W2 O18 W7 131.1(8) . .
O37 W2 O18 W7 59.5(8) . .
O7 W7 O18 W2 129.6(8) . .
O32 W7 O18 W2 26.1(8) . .
O15 W7 O18 W2 -60.0(12) . .
O20 W7 O18 W2 -132.4(8) . .
O39 W7 O18 W2 -58.3(7) . .
O10 W10 O19 W11 -123.2(7) . .
O24 W10 O19 W11 -17.9(8) . .
O15 W10 O19 W11 82.4(9) . .
O16 W10 O19 W11 140.5(8) . .
O39 W10 O19 W11 70.0(7) . .
O11 W11 O19 W10 123.0(7) . .
O12 W11 O19 W10 17.5(8) . .
O35 W11 O19 W10 -85.6(10) . .
O27 W11 O19 W10 -139.6(8) . .
O38 W11 O19 W10 -69.5(7) . .
O8 W8 O20 W7 169.8(5) . .
O16 W8 O20 W7 66.9(5) . .
O28 W8 O20 W7 -23.1(12) . .
O21 W8 O20 W7 -88.2(5) . .
O39 W8 O20 W7 -6.0(5) . .
O7 W7 O20 W8 -168.4(5) . .
O32 W7 O20 W8 18.8(13) . .
O15 W7 O20 W8 -67.5(5) . .
O18 W7 O20 W8 91.0(5) . .
O39 W7 O20 W8 6.2(5) . .
O1 W1 O21 W8 128.6(9) . .
O22 W1 O21 W8 26.5(9) . .
O14 W1 O21 W8 -48.2(14) . .
O31 W1 O21 W8 -130.9(9) . .
O37 W1 O21 W8 -58.0(9) . .
O8 W8 O21 W1 -128.8(9) . .
O16 W8 O21 W1 50.8(13) . .
O28 W8 O21 W1 -28.7(9) . .
O20 W8 O21 W1 129.7(9) . .
O39 W8 O21 W1 57.0(8) . .
O1 W1 O22 W9 -128.1(8) . .
O14 W1 O22 W9 131.1(8) . .
O31 W1 O22 W9 49.9(13) . .
O21 W1 O22 W9 -27.3(8) . .
O37 W1 O22 W9 57.4(8) . .
O9 W9 O22 W1 131.0(8) . .
O27 W9 O22 W1 -50.5(12) . .
O30 W9 O22 W1 -129.9(8) . .
O28 W9 O22 W1 29.6(8) . .
O38 W9 O22 W1 -57.6(8) . .
O3 W3 O23 W4 -132.0(9) . .
O34 W3 O23 W4 -30.0(9) . .
O26 W3 O23 W4 127.4(9) . .
O14 W3 O23 W4 44.6(13) . .
O37 W3 O23 W4 55.2(9) . .
O4 W4 O23 W3 129.9(9) . .
O17 W4 O23 W3 -44.1(15) . .
O33 W4 O23 W3 -130.6(9) . .
O36 W4 O23 W3 30.3(9) . .
O25 W4 O23 W3 -56.9(8) . .
O10 W10 O24 Y1 103.4(14) . .
O19 W10 O24 Y1 -1.2(14) . .
O15 W10 O24 Y1 -154.3(14) . .
O16 W10 O24 Y1 -82.4(16) . .
O39 W10 O24 Y1 -84.1(13) . .
O12 Y1 O24 W10 8.8(13) . .
O13 Y1 O24 W10 136.7(14) . .
O17 Y1 O24 W10 70.7(14) . .
O1W Y1 O24 W10 -169.2(11) . .
O41 Y1 O24 W10 -40.3(16) . .
O40 Y1 O24 W10 -138.6(14) . .
O40 Y1 O24 W10 -71.3(14) 3_575 .
C2 Y1 O24 W10 -56.7(14) . .
O38 P1 O25 W6 -174.7(5) . .
O39 P1 O25 W6 -52.5(7) . .
O37 P1 O25 W6 65.7(6) . .
O38 P1 O25 W4 50.9(6) . .
O39 P1 O25 W4 173.1(4) . .
O37 P1 O25 W4 -68.7(5) . .
O6 W6 O25 P1 -101.7(19) . .
O13 W6 O25 P1 128.3(6) . .
O32 W6 O25 P1 33.0(6) . .
O33 W6 O25 P1 -134.8(6) . .
O29 W6 O25 P1 -48.2(6) . .
O6 W6 O25 W4 44(2) . .
O13 W6 O25 W4 -85.7(3) . .
O32 W6 O25 W4 178.9(3) . .
O33 W6 O25 W4 11.1(3) . .
O29 W6 O25 W4 97.7(3) . .
O4 W4 O25 P1 108(3) . .
O17 W4 O25 P1 -126.9(5) . .
O33 W4 O25 P1 136.1(6) . .
O36 W4 O25 P1 -31.5(5) . .
O23 W4 O25 P1 48.7(5) . .
O4 W4 O25 W6 -39(3) . .
O17 W4 O25 W6 85.7(3) . .
O33 W4 O25 W6 -11.3(3) . .
O36 W4 O25 W6 -178.8(3) . .
O23 W4 O25 W6 -98.6(3) . .
O3 W3 O26 W2 175.4(5) . .
O23 W3 O26 W2 -78.5(5) . .
O34 W3 O26 W2 10.4(11) . .
O14 W3 O26 W2 76.5(5) . .
O37 W3 O26 W2 4.4(4) . .
O2 W2 O26 W3 -174.9(5) . .
O29 W2 O26 W3 79.2(5) . .
O18 W2 O26 W3 -11.5(11) . .
O31 W2 O26 W3 -76.6(5) . .
O37 W2 O26 W3 -4.4(4) . .
O9 W9 O27 W11 168.9(5) . .
O30 W9 O27 W11 69.0(5) . .
O28 W9 O27 W11 -88.0(5) . .
O22 W9 O27 W11 -9.5(10) . .
O38 W9 O27 W11 -2.2(4) . .
O11 W11 O27 W9 -170.7(5) . .
O12 W11 O27 W9 11.7(11) . .
O19 W11 O27 W9 87.5(5) . .
O35 W11 O27 W9 -69.9(5) . .
O38 W11 O27 W9 2.2(4) . .
O8 W8 O28 W9 139.8(10) . .
O16 W8 O28 W9 -116.9(10) . .
O20 W8 O28 W9 -27.3(16) . .
O21 W8 O28 W9 38.1(10) . .
O39 W8 O28 W9 -43.6(10) . .
O9 W9 O28 W8 -138.7(10) . .
O27 W9 O28 W8 116.4(10) . .
O30 W9 O28 W8 24.8(17) . .
O22 W9 O28 W8 -38.2(10) . .
O38 W9 O28 W8 44.0(10) . .
O2 W2 O29 W6 130.4(9) . .
O18 W2 O29 W6 27.8(9) . .
O26 W2 O29 W6 -128.3(9) . .
O31 W2 O29 W6 -48.8(14) . .
O37 W2 O29 W6 -55.9(9) . .
O6 W6 O29 W2 -130.1(9) . .
O13 W6 O29 W2 45.5(16) . .
O32 W6 O29 W2 -28.7(9) . .
O33 W6 O29 W2 131.0(9) . .
O25 W6 O29 W2 56.9(9) . .
O5 W5 O30 W9 166.2(5) . .
O36 W5 O30 W9 -18.8(12) . .
O35 W5 O30 W9 66.2(5) . .
O34 W5 O30 W9 -92.5(5) . .
O38 W5 O30 W9 -6.8(4) . .
O9 W9 O30 W5 -169.5(5) . .
O27 W9 O30 W5 -65.2(5) . .
O28 W9 O30 W5 26.9(12) . .
O22 W9 O30 W5 89.6(5) . .
O38 W9 O30 W5 6.7(4) . .
O1 W1 O31 W2 -171.6(5) . .
O22 W1 O31 W2 10.5(11) . .
O14 W1 O31 W2 -70.7(5) . .
O21 W1 O31 W2 87.0(5) . .
O37 W1 O31 W2 2.6(4) . .
O2 W2 O31 W1 170.7(5) . .
O29 W2 O31 W1 -10.0(11) . .
O18 W2 O31 W1 -87.3(5) . .
O26 W2 O31 W1 71.1(5) . .
O37 W2 O31 W1 -2.6(4) . .
O7 W7 O32 W6 -139.3(10) . .
O15 W7 O32 W6 118.6(10) . .
O18 W7 O32 W6 -39.0(10) . .
O20 W7 O32 W6 33.4(17) . .
O39 W7 O32 W6 45.6(10) . .
O6 W6 O32 W7 131.4(10) . .
O13 W6 O32 W7 -124.9(10) . .
O33 W6 O32 W7 -14.6(16) . .
O29 W6 O32 W7 38.0(10) . .
O25 W6 O32 W7 -42.3(10) . .
O4 W4 O33 W6 -167.9(5) . .
O17 W4 O33 W6 -64.2(5) . .
O36 W4 O33 W6 46.4(11) . .
O23 W4 O33 W6 96.1(5) . .
O25 W4 O33 W6 15.8(4) . .
O6 W6 O33 W4 168.8(5) . .
O13 W6 O33 W4 65.4(5) . .
O32 W6 O33 W4 -44.9(10) . .
O29 W6 O33 W4 -96.8(5) . .
O25 W6 O33 W4 -16.0(4) . .
O3 W3 O34 W5 132.1(7) . .
O23 W3 O34 W5 26.9(8) . .
O26 W3 O34 W5 -63.0(12) . .
O14 W3 O34 W5 -128.9(8) . .
O37 W3 O34 W5 -57.2(7) . .
O5 W5 O34 W3 -130.4(8) . .
O36 W5 O34 W3 -28.2(7) . .
O35 W5 O34 W3 54.9(13) . .
O30 W5 O34 W3 129.3(8) . .
O38 W5 O34 W3 54.9(7) . .
O5 W5 O35 W11 -176.8(5) . .
O36 W5 O35 W11 80.4(5) . .
O34 W5 O35 W11 -1.9(12) . .
O30 W5 O35 W11 -76.2(5) . .
O38 W5 O35 W11 -2.0(4) . .
O11 W11 O35 W5 170.4(5) . .
O12 W11 O35 W5 -83.7(5) . .
O19 W11 O35 W5 18.9(10) . .
O27 W11 O35 W5 72.9(5) . .
O38 W11 O35 W5 1.9(4) . .
O5 W5 O36 W4 139.6(10) . .
O35 W5 O36 W4 -119.7(11) . .
O34 W5 O36 W4 38.2(11) . .
O30 W5 O36 W4 -35.4(17) . .
O38 W5 O36 W4 -47.0(10) . .
O4 W4 O36 W5 -131.6(11) . .
O17 W4 O36 W5 124.5(11) . .
O33 W4 O36 W5 14.0(17) . .
O23 W4 O36 W5 -36.5(10) . .
O25 W4 O36 W5 43.3(10) . .
O25 P1 O37 W1 -179.3(4) . .
O38 P1 O37 W1 59.2(5) . .
O39 P1 O37 W1 -58.3(5) . .
O25 P1 O37 W2 -56.3(5) . .
O38 P1 O37 W2 -177.8(4) . .
O39 P1 O37 W2 64.8(5) . .
O25 P1 O37 W3 59.4(5) . .
O38 P1 O37 W3 -62.1(5) . .
O39 P1 O37 W3 -179.6(4) . .
O1 W1 O37 P1 175.1(19) . .
O22 W1 O37 P1 -42.7(5) . .
O14 W1 O37 P1 -132.3(5) . .
O31 W1 O37 P1 134.2(5) . .
O21 W1 O37 P1 43.8(5) . .
O1 W1 O37 W2 39(2) . .
O22 W1 O37 W2 -178.6(3) . .
O14 W1 O37 W2 91.7(3) . .
O31 W1 O37 W2 -1.7(3) . .
O21 W1 O37 W2 -92.2(3) . .
O1 W1 O37 W3 -51(2) . .
O22 W1 O37 W3 91.7(3) . .
O14 W1 O37 W3 2.0(3) . .
O31 W1 O37 W3 -91.5(3) . .
O21 W1 O37 W3 178.1(3) . .
O2 W2 O37 P1 -171.6(14) . .
O29 W2 O37 P1 40.3(5) . .
O18 W2 O37 P1 -49.0(5) . .
O26 W2 O37 P1 133.8(5) . .
O31 W2 O37 P1 -136.6(5) . .
O2 W2 O37 W1 -33.4(16) . .
O29 W2 O37 W1 178.6(3) . .
O18 W2 O37 W1 89.2(3) . .
O26 W2 O37 W1 -87.9(3) . .
O31 W2 O37 W1 1.7(3) . .
O2 W2 O37 W3 57.4(16) . .
O29 W2 O37 W3 -90.6(3) . .
O18 W2 O37 W3 180.0(3) . .
O26 W2 O37 W3 2.9(3) . .
O31 W2 O37 W3 92.5(3) . .
O3 W3 O37 P1 176.4(14) . .
O23 W3 O37 P1 -40.0(5) . .
O34 W3 O37 P1 47.8(5) . .
O26 W3 O37 P1 -134.5(5) . .
O14 W3 O37 P1 135.3(5) . .
O3 W3 O37 W1 39.1(16) . .
O23 W3 O37 W1 -177.2(3) . .
O34 W3 O37 W1 -89.5(3) . .
O26 W3 O37 W1 88.2(3) . .
O14 W3 O37 W1 -2.0(2) . .
O3 W3 O37 W2 -52.0(16) . .
O23 W3 O37 W2 91.7(3) . .
O34 W3 O37 W2 179.4(3) . .
O26 W3 O37 W2 -2.9(3) . .
O14 W3 O37 W2 -93.0(3) . .
O25 P1 O38 W5 -58.9(7) . .
O39 P1 O38 W5 177.2(5) . .
O37 P1 O38 W5 60.8(6) . .
O25 P1 O38 W11 62.1(5) . .
O39 P1 O38 W11 -61.8(5) . .
O37 P1 O38 W11 -178.3(4) . .
O25 P1 O38 W9 -179.3(4) . .
O39 P1 O38 W9 56.8(6) . .
O37 P1 O38 W9 -59.7(6) . .
O5 W5 O38 P1 174(2) . .
O36 W5 O38 P1 43.7(5) . .
O35 W5 O38 P1 136.4(6) . .
O34 W5 O38 P1 -43.6(6) . .
O30 W5 O38 P1 -131.5(6) . .
O5 W5 O38 W11 39(2) . .
O36 W5 O38 W11 -91.4(3) . .
O35 W5 O38 W11 1.2(3) . .
O34 W5 O38 W11 -178.8(3) . .
O30 W5 O38 W11 93.4(3) . .
O5 W5 O38 W9 -50(2) . .
O36 W5 O38 W9 179.5(3) . .
O35 W5 O38 W9 -87.9(3) . .
O34 W5 O38 W9 92.2(3) . .
O30 W5 O38 W9 4.3(3) . .
O11 W11 O38 P1 164.8(11) . .
O12 W11 O38 P1 -42.7(4) . .
O19 W11 O38 P1 49.8(4) . .
O35 W11 O38 P1 -138.2(5) . .
O27 W11 O38 P1 133.5(5) . .
O11 W11 O38 W5 -58.3(13) . .
O12 W11 O38 W5 94.3(3) . .
O19 W11 O38 W5 -173.3(3) . .
O35 W11 O38 W5 -1.2(3) . .
O27 W11 O38 W5 -89.5(3) . .
O11 W11 O38 W9 30.0(13) . .
O12 W11 O38 W9 -177.5(3) . .
O19 W11 O38 W9 -85.1(3) . .
O35 W11 O38 W9 87.0(3) . .
O27 W11 O38 W9 -1.3(2) . .
O9 W9 O38 P1 157(2) . .
O27 W9 O38 P1 -132.4(6) . .
O30 W9 O38 P1 132.3(6) . .
O28 W9 O38 P1 -39.9(6) . .
O22 W9 O38 P1 44.4(5) . .
O9 W9 O38 W5 20(2) . .
O27 W9 O38 W5 91.0(3) . .
O30 W9 O38 W5 -4.3(3) . .
O28 W9 O38 W5 -176.5(3) . .
O22 W9 O38 W5 -92.2(3) . .
O9 W9 O38 W11 -69(2) . .
O27 W9 O38 W11 1.4(3) . .
O30 W9 O38 W11 -93.9(3) . .
O28 W9 O38 W11 93.9(3) . .
O22 W9 O38 W11 178.2(3) . .
O25 P1 O39 W7 55.6(6) . .
O38 P1 O39 W7 179.4(4) . .
O37 P1 O39 W7 -63.3(6) . .
O25 P1 O39 W8 177.7(4) . .
O38 P1 O39 W8 -58.6(6) . .
O37 P1 O39 W8 58.8(6) . .
O25 P1 O39 W10 -61.9(5) . .
O38 P1 O39 W10 61.9(5) . .
O37 P1 O39 W10 179.2(4) . .
O7 W7 O39 P1 170(2) . .
O32 W7 O39 P1 -40.4(5) . .
O15 W7 O39 P1 -134.4(6) . .
O18 W7 O39 P1 46.3(5) . .
O20 W7 O39 P1 134.7(6) . .
O7 W7 O39 W8 32(2) . .
O32 W7 O39 W8 -179.1(3) . .
O15 W7 O39 W8 87.0(3) . .
O18 W7 O39 W8 -92.3(3) . .
O20 W7 O39 W8 -3.9(3) . .
O7 W7 O39 W10 -57(2) . .
O32 W7 O39 W10 92.0(3) . .
O15 W7 O39 W10 -1.9(2) . .
O18 W7 O39 W10 178.7(3) . .
O20 W7 O39 W10 -92.9(3) . .
O8 W8 O39 P1 -168(3) . .
O16 W8 O39 P1 133.2(5) . .
O28 W8 O39 P1 40.8(5) . .
O20 W8 O39 P1 -132.4(6) . .
O21 W8 O39 P1 -44.0(5) . .
O8 W8 O39 W7 -32(3) . .
O16 W8 O39 W7 -90.5(3) . .
O28 W8 O39 W7 177.1(3) . .
O20 W8 O39 W7 4.0(3) . .
O21 W8 O39 W7 92.3(3) . .
O8 W8 O39 W10 57(3) . .
O16 W8 O39 W10 -0.9(2) . .
O28 W8 O39 W10 -93.3(3) . .
O20 W8 O39 W10 93.5(3) . .
O21 W8 O39 W10 -178.1(3) . .
O10 W10 O39 P1 -168.0(11) . .
O24 W10 O39 P1 42.5(5) . .
O19 W10 O39 P1 -50.4(5) . .
O15 W10 O39 P1 135.6(5) . .
O16 W10 O39 P1 -136.9(5) . .
O10 W10 O39 W7 58.2(13) . .
O24 W10 O39 W7 -91.3(3) . .
O19 W10 O39 W7 175.9(3) . .
O15 W10 O39 W7 1.9(2) . .
O16 W10 O39 W7 89.4(3) . .
O10 W10 O39 W8 -30.3(13) . .
O24 W10 O39 W8 -179.8(3) . .
O19 W10 O39 W8 87.3(2) . .
O15 W10 O39 W8 -86.6(2) . .
O16 W10 O39 W8 0.9(2) . .
O24 Y1 O40 C2 -19.1(9) . 3_575
O12 Y1 O40 C2 -62.6(10) . 3_575
O13 Y1 O40 C2 63.0(9) . 3_575
O17 Y1 O40 C2 103.4(10) . 3_575
O1W Y1 O40 C2 141.9(10) . 3_575
O41 Y1 O40 C2 -151.5(9) . 3_575
O40 Y1 O40 C2 -115.5(10) 3_575 3_575
C2 Y1 O40 C2 -132.7(8) . 3_575
O24 Y1 O40 Y1 96.4(3) . 3_575
O12 Y1 O40 Y1 52.9(4) . 3_575
O13 Y1 O40 Y1 178.5(3) . 3_575
O17 Y1 O40 Y1 -141.0(4) . 3_575
O1W Y1 O40 Y1 -102.6(3) . 3_575
O41 Y1 O40 Y1 -36.0(3) . 3_575
O40 Y1 O40 Y1 0.0 3_575 3_575
C2 Y1 O40 Y1 -17.2(3) . 3_575
O24 Y1 O41 C2 -36.4(8) . .
O12 Y1 O41 C2 -83.5(7) . .
O13 Y1 O41 C2 148.6(7) . .
O17 Y1 O41 C2 -162.1(7) . .
O1W Y1 O41 C2 113.7(7) . .
O40 Y1 O41 C2 47.2(7) . .
O40 Y1 O41 C2 3.9(6) 3_575 .
Y1 O41 C2 O40 -7.1(11) . 3_575
Y1 O41 C2 C1 171.2(10) . .
O24 Y1 C2 O41 152.8(6) . .
O12 Y1 C2 O41 90.3(7) . .
O13 Y1 C2 O41 -75.1(12) . .
O17 Y1 C2 O41 18.6(7) . .
O1W Y1 C2 O41 -61.8(7) . .
O40 Y1 C2 O41 -135.6(7) . .
O40 Y1 C2 O41 -173.1(11) 3_575 .
O24 Y1 C2 O40 -34.1(7) . 3_575
O12 Y1 C2 O40 -96.7(6) . 3_575
O13 Y1 C2 O40 98.0(10) . 3_575
O17 Y1 C2 O40 -168.4(6) . 3_575
O1W Y1 C2 O40 111.2(6) . 3_575
O41 Y1 C2 O40 173.1(11) . 3_575
O40 Y1 C2 O40 37.5(7) . 3_575
O24 Y1 C2 C1 55(6) . .
O12 Y1 C2 C1 -7(6) . .
O13 Y1 C2 C1 -173(6) . .
O17 Y1 C2 C1 -79(6) . .
O1W Y1 C2 C1 -160(6) . .
O41 Y1 C2 C1 -98(6) . .
O40 Y1 C2 C1 127(6) . .
O40 Y1 C2 C1 89(6) 3_575 .
